data_1520454
loop_
_publ_author_name
'Matuschek, David'
'Eusterwiemann, Steffen'
'Stegemann, Linda'
'Doerenkamp, Carsten'
'Wibbeling, Birgit'
'Daniliuc, Constantin G.'
'Doltsinis, Nikos L.'
'Strassert, Cristian A.'
'Eckert, Hellmut'
'Studer, Armido'

_publ_section_title
;
 Profluorescent verdazyl radicals -- synthesis and characterization
;
_journal_issue 8
_journal_name_full 'Chem. Sci.'
_journal_page_first 4712
_journal_paper_doi 10.1039/C5SC00724K
_journal_volume 6
_journal_year 2015
_chemical_formula_sum 'C32 H26 N4 O'
_chemical_formula_weight 482.57
_chemical_name_systematic
; 
 ? 
;
_space_group_IT_number 14
_symmetry_cell_setting monoclinic
_symmetry_space_group_name_Hall '-P 2ybc'
_symmetry_space_group_name_H-M 'P 1 21/c 1'
_atom_sites_solution_hydrogens geom
_atom_sites_solution_primary direct
_atom_sites_solution_secondary difmap
_audit_creation_method SHELXL-97
_audit_update_record
;
2015-02-24 deposited with the CCDC.
2015-05-26 downloaded from the CCDC.
;
_cell_angle_alpha 90.00
_cell_angle_beta 91.227(5)
_cell_angle_gamma 90.00
_cell_formula_units_Z 4
_cell_length_a 7.4740(8)
_cell_length_b 9.2641(5)
_cell_length_c 35.8650(18)
_cell_measurement_reflns_used 4251
_cell_measurement_temperature 223(2)
_cell_measurement_theta_max 68.25
_cell_measurement_theta_min 0.88
_cell_volume 2482.7(3)
_computing_cell_refinement 'Collect (Nonius B.V., 1998)'
_computing_data_collection 'Collect (Nonius B.V., 1998)'
_computing_data_reduction 'Denzo-SMN (Otwinowski & Minor, 1997)'
_computing_molecular_graphics 'XP (BrukerAXS, 2000)'
_computing_publication_material 'SHELXL-97 (Sheldrick, 1997)'
_computing_structure_refinement 'SHELXL-97 (Sheldrick, 1997)'
_computing_structure_solution 'SHELXS-97 (Sheldrick, 1990)'
_diffrn_ambient_temperature 223(2)
_diffrn_measured_fraction_theta_full 0.976
_diffrn_measured_fraction_theta_max 0.976
_diffrn_measurement_device_type 'Nonius KappaCCD APEXII'
_diffrn_measurement_method '\w and \f scans'
_diffrn_radiation_monochromator graphite
_diffrn_radiation_source 'fine-focus sealed tube'
_diffrn_radiation_type CuK\a
_diffrn_radiation_wavelength 1.54178
_diffrn_reflns_av_R_equivalents 0.063
_diffrn_reflns_av_sigmaI/netI 0.0321
_diffrn_reflns_limit_h_max 8
_diffrn_reflns_limit_h_min 0
_diffrn_reflns_limit_k_max 10
_diffrn_reflns_limit_k_min 0
_diffrn_reflns_limit_l_max 42
_diffrn_reflns_limit_l_min -42
_diffrn_reflns_number 21885
_diffrn_reflns_theta_full 66.81
_diffrn_reflns_theta_max 66.81
_diffrn_reflns_theta_min 4.93
_exptl_absorpt_coefficient_mu 0.627
_exptl_absorpt_correction_T_max 0.9574
_exptl_absorpt_correction_T_min 0.8744
_exptl_absorpt_correction_type multi-scan
_exptl_absorpt_process_details 'Denzo (Otwinowski, Borek, Majewski & Minor, 2003)'
_exptl_crystal_colour 'pale yellow'
_exptl_crystal_density_diffrn 1.291
_exptl_crystal_density_method 'not measured'
_exptl_crystal_description prism
_exptl_crystal_F_000 1016
_exptl_crystal_size_max 0.22
_exptl_crystal_size_mid 0.10
_exptl_crystal_size_min 0.07
_refine_diff_density_max 0.135
_refine_diff_density_min -0.200
_refine_diff_density_rms 0.039
_refine_ls_extinction_method none
_refine_ls_goodness_of_fit_ref 1.053
_refine_ls_hydrogen_treatment constr
_refine_ls_matrix_type full
_refine_ls_number_parameters 335
_refine_ls_number_reflns 4280
_refine_ls_number_restraints 0
_refine_ls_restrained_S_all 1.053
_refine_ls_R_factor_all 0.0559
_refine_ls_R_factor_gt 0.0418
_refine_ls_shift/su_max 0.000
_refine_ls_shift/su_mean 0.000
_refine_ls_structure_factor_coef Fsqd
_refine_ls_weighting_details 'calc w=1/[\s^2^(Fo^2^)+(0.0448P)^2^+0.6671P] where P=(Fo^2^+2Fc^2^)/3'
_refine_ls_weighting_scheme calc
_refine_ls_wR_factor_gt 0.0967
_refine_ls_wR_factor_ref 0.1051
_reflns_number_gt 3416
_reflns_number_total 4280
_reflns_threshold_expression >2sigma(I)
_cod_data_source_file c5sc00724k2.cif
_cod_data_source_block stu7023
_cod_depositor_comments 'Adding full bibliography for 1520452--1520455.cif.'
_cod_original_sg_symbol_H-M P21/c
_cod_database_code 1520454

loop_
_symmetry_equiv_pos_as_xyz
'x, y, z'
'-x, y+1/2, -z+1/2'
'-x, -y, -z'
'x, -y-1/2, z-1/2'

loop_
_atom_site_label
_atom_site_type_symbol
_atom_site_fract_x
_atom_site_fract_y
_atom_site_fract_z
_atom_site_U_iso_or_equiv
_atom_site_adp_type
_atom_site_occupancy
_atom_site_symmetry_multiplicity
_atom_site_calc_flag
_atom_site_refinement_flags
O1 O 0.26050(15) 0.72027(14) 0.37729(3) 0.0483(3) Uani 1 1 d .
N1 N 0.70351(16) 0.75635(14) 0.34581(3) 0.0345(3) Uani 1 1 d .
N2 N 0.51857(16) 0.72570(15) 0.34379(3) 0.0364(3) Uani 1 1 d .
N3 N 0.49587(17) 0.86004(14) 0.39747(4) 0.0365(3) Uani 1 1 d .
N4 N 0.63577(17) 0.94927(15) 0.38582(4) 0.0390(3) Uani 1 1 d .
C1 C 0.4114(2) 0.76432(17) 0.37344(4) 0.0360(4) Uani 1 1 d .
C2 C 0.7408(2) 0.89312(17) 0.36193(4) 0.0341(4) Uani 1 1 d .
C3 C 0.8161(2) 0.63233(17) 0.35967(4) 0.0380(4) Uani 1 1 d .
H3 H 0.9422 0.6649 0.3592 0.046 Uiso 1 1 calc R
C4 C 0.7987(3) 0.5080(2) 0.33214(5) 0.0516(5) Uani 1 1 d .
H4A H 0.6759 0.4740 0.3313 0.077 Uiso 1 1 calc R
H4B H 0.8773 0.4299 0.3400 0.077 Uiso 1 1 calc R
H4C H 0.8317 0.5408 0.3075 0.077 Uiso 1 1 calc R
C11 C 0.7781(2) 0.59284(17) 0.39965(4) 0.0363(4) Uani 1 1 d .
C12 C 0.6437(2) 0.49663(19) 0.40924(5) 0.0457(4) Uani 1 1 d .
H12 H 0.5721 0.4541 0.3904 0.055 Uiso 1 1 calc R
C13 C 0.6140(3) 0.4628(2) 0.44599(5) 0.0534(5) Uani 1 1 d .
H13 H 0.5222 0.3980 0.4520 0.064 Uiso 1 1 calc R
C14 C 0.7185(3) 0.5236(2) 0.47391(5) 0.0550(5) Uani 1 1 d .
H14 H 0.6987 0.4997 0.4990 0.066 Uiso 1 1 calc R
C15 C 0.8519(3) 0.6193(2) 0.46512(5) 0.0506(5) Uani 1 1 d .
H15 H 0.9230 0.6613 0.4842 0.061 Uiso 1 1 calc R
C16 C 0.8816(2) 0.65393(18) 0.42806(4) 0.0413(4) Uani 1 1 d .
H16 H 0.9728 0.7195 0.4222 0.050 Uiso 1 1 calc R
C21 C 0.4427(2) 0.70958(17) 0.30678(4) 0.0350(4) Uani 1 1 d .
C22 C 0.2979(2) 0.61861(19) 0.30066(5) 0.0439(4) Uani 1 1 d .
H22 H 0.2503 0.5655 0.3205 0.053 Uiso 1 1 calc R
C23 C 0.2242(3) 0.6068(2) 0.26502(5) 0.0547(5) Uani 1 1 d .
H23 H 0.1258 0.5454 0.2607 0.066 Uiso 1 1 calc R
C24 C 0.2934(3) 0.6841(2) 0.23564(5) 0.0551(5) Uani 1 1 d .
H24 H 0.2421 0.6759 0.2116 0.066 Uiso 1 1 calc R
C25 C 0.4380(2) 0.7731(2) 0.24201(5) 0.0493(5) Uani 1 1 d .
H25 H 0.4860 0.8254 0.2221 0.059 Uiso 1 1 calc R
C26 C 0.5139(2) 0.78635(19) 0.27751(4) 0.0415(4) Uani 1 1 d .
H26 H 0.6131 0.8471 0.2816 0.050 Uiso 1 1 calc R
C31 C 0.4083(2) 0.90948(18) 0.43031(4) 0.0349(4) Uani 1 1 d .
C32 C 0.3376(2) 0.8100(2) 0.45478(5) 0.0450(4) Uani 1 1 d .
H32 H 0.3446 0.7107 0.4496 0.054 Uiso 1 1 calc R
C33 C 0.2566(2) 0.8576(2) 0.48682(5) 0.0501(5) Uani 1 1 d .
H33 H 0.2076 0.7901 0.5033 0.060 Uiso 1 1 calc R
C34 C 0.2469(2) 1.0026(2) 0.49489(5) 0.0481(4) Uani 1 1 d .
H34 H 0.1918 1.0345 0.5167 0.058 Uiso 1 1 calc R
C35 C 0.3188(2) 1.0996(2) 0.47063(5) 0.0502(5) Uani 1 1 d .
H35 H 0.3131 1.1988 0.4760 0.060 Uiso 1 1 calc R
C36 C 0.3999(2) 1.05448(19) 0.43829(5) 0.0444(4) Uani 1 1 d .
H36 H 0.4488 1.1224 0.4219 0.053 Uiso 1 1 calc R
C41 C 0.9013(2) 0.96854(17) 0.34825(4) 0.0355(4) Uani 1 1 d .
C42 C 0.9748(2) 0.91653(19) 0.31603(4) 0.0400(4) Uani 1 1 d .
H42 H 0.9212 0.8364 0.3042 0.048 Uiso 1 1 calc R
C43 C 1.1266(2) 0.9783(2) 0.30011(5) 0.0467(4) Uani 1 1 d .
H43 H 1.1740 0.9390 0.2783 0.056 Uiso 1 1 calc R
C44 C 1.2044(2) 1.0951(2) 0.31646(5) 0.0506(5) Uani 1 1 d .
H44 H 1.3058 1.1368 0.3057 0.061 Uiso 1 1 calc R
C45 C 1.1354(2) 1.15514(18) 0.34934(5) 0.0431(4) Uani 1 1 d .
C46 C 1.2152(2) 1.2796(2) 0.36558(6) 0.0531(5) Uani 1 1 d .
H46 H 1.3146 1.3216 0.3542 0.064 Uiso 1 1 calc R
C47 C 1.1517(2) 1.3396(2) 0.39718(6) 0.0535(5) Uani 1 1 d .
H47 H 1.2046 1.4235 0.4072 0.064 Uiso 1 1 calc R
C48 C 1.0066(2) 1.2750(2) 0.41463(5) 0.0498(4) Uani 1 1 d .
H48 H 0.9643 1.3151 0.4368 0.060 Uiso 1 1 calc R
C49 C 0.9246(2) 1.15478(19) 0.40013(5) 0.0430(4) Uani 1 1 d .
H49 H 0.8280 1.1135 0.4126 0.052 Uiso 1 1 calc R
C50 C 0.9835(2) 1.09143(17) 0.36646(5) 0.0382(4) Uani 1 1 d .

loop_
_atom_site_aniso_label
_atom_site_aniso_U_11
_atom_site_aniso_U_22
_atom_site_aniso_U_33
_atom_site_aniso_U_23
_atom_site_aniso_U_13
_atom_site_aniso_U_12
O1 0.0316(6) 0.0697(8) 0.0439(7) -0.0064(6) 0.0056(5) -0.0127(6)
N1 0.0259(6) 0.0406(7) 0.0371(7) -0.0003(6) 0.0011(5) -0.0002(6)
N2 0.0262(6) 0.0496(8) 0.0333(7) -0.0007(6) 0.0004(5) -0.0027(6)
N3 0.0297(7) 0.0422(8) 0.0377(7) -0.0019(6) 0.0077(5) -0.0051(6)
N4 0.0317(7) 0.0427(8) 0.0429(7) 0.0008(6) 0.0075(6) -0.0049(6)
C1 0.0288(8) 0.0449(9) 0.0342(8) 0.0024(7) 0.0015(6) -0.0004(7)
C2 0.0283(8) 0.0396(9) 0.0345(8) 0.0029(7) 0.0009(6) 0.0012(7)
C3 0.0309(8) 0.0438(9) 0.0393(9) 0.0003(7) 0.0003(7) 0.0029(7)
C4 0.0537(11) 0.0515(11) 0.0494(10) -0.0077(8) -0.0014(8) 0.0100(9)
C11 0.0320(8) 0.0352(9) 0.0418(9) 0.0014(7) 0.0011(7) 0.0030(7)
C12 0.0369(9) 0.0447(10) 0.0554(11) 0.0033(8) 0.0000(8) -0.0032(8)
C13 0.0476(10) 0.0497(11) 0.0634(12) 0.0125(9) 0.0137(9) -0.0041(9)
C14 0.0620(12) 0.0562(12) 0.0474(10) 0.0100(9) 0.0141(9) 0.0103(10)
C15 0.0537(11) 0.0558(11) 0.0421(10) -0.0035(8) -0.0006(8) 0.0048(9)
C16 0.0383(9) 0.0425(10) 0.0432(9) 0.0001(7) 0.0016(7) -0.0019(7)
C21 0.0303(8) 0.0408(9) 0.0338(8) -0.0025(7) -0.0010(6) 0.0047(7)
C22 0.0420(9) 0.0451(10) 0.0446(10) -0.0038(8) -0.0018(8) -0.0041(8)
C23 0.0492(11) 0.0620(12) 0.0526(11) -0.0140(9) -0.0080(9) -0.0047(9)
C24 0.0545(11) 0.0726(13) 0.0379(10) -0.0136(9) -0.0083(8) 0.0080(10)
C25 0.0477(10) 0.0647(12) 0.0355(9) -0.0004(8) 0.0045(8) 0.0099(9)
C26 0.0346(9) 0.0517(10) 0.0383(9) -0.0009(8) 0.0027(7) 0.0017(8)
C31 0.0268(8) 0.0448(9) 0.0333(8) -0.0002(7) 0.0030(6) 0.0002(7)
C32 0.0466(10) 0.0451(10) 0.0436(10) -0.0015(8) 0.0074(8) -0.0057(8)
C33 0.0474(10) 0.0623(12) 0.0410(10) 0.0028(8) 0.0100(8) -0.0078(9)
C34 0.0411(9) 0.0632(12) 0.0403(9) -0.0044(8) 0.0067(8) 0.0041(9)
C35 0.0535(11) 0.0464(10) 0.0512(11) -0.0043(8) 0.0106(9) 0.0080(9)
C36 0.0448(10) 0.0433(10) 0.0456(10) 0.0045(8) 0.0096(8) 0.0031(8)
C41 0.0273(8) 0.0407(9) 0.0386(8) 0.0066(7) 0.0014(6) 0.0025(7)
C42 0.0330(8) 0.0455(10) 0.0416(9) 0.0052(7) 0.0029(7) 0.0034(7)
C43 0.0357(9) 0.0573(11) 0.0475(10) 0.0091(8) 0.0110(7) 0.0059(8)
C44 0.0348(9) 0.0580(12) 0.0594(11) 0.0123(9) 0.0135(8) -0.0022(9)
C45 0.0308(8) 0.0436(10) 0.0550(10) 0.0111(8) 0.0021(8) -0.0011(7)
C46 0.0387(10) 0.0483(11) 0.0721(13) 0.0134(10) 0.0007(9) -0.0088(8)
C47 0.0420(10) 0.0471(11) 0.0711(13) -0.0013(9) -0.0067(9) -0.0048(8)
C48 0.0398(10) 0.0509(11) 0.0587(11) -0.0045(9) -0.0011(8) 0.0000(8)
C49 0.0350(9) 0.0473(10) 0.0469(10) -0.0002(8) 0.0026(7) -0.0009(8)
C50 0.0292(8) 0.0397(9) 0.0455(9) 0.0087(7) -0.0017(7) 0.0020(7)

loop_
_atom_type_symbol
_atom_type_description
_atom_type_scat_dispersion_real
_atom_type_scat_dispersion_imag
_atom_type_scat_source
C C 0.0181 0.0091 'International Tables Vol C Tables 4.2.6.8 and 6.1.1.4'
H H 0.0000 0.0000 'International Tables Vol C Tables 4.2.6.8 and 6.1.1.4'
N N 0.0311 0.0180 'International Tables Vol C Tables 4.2.6.8 and 6.1.1.4'
O O 0.0492 0.0322 'International Tables Vol C Tables 4.2.6.8 and 6.1.1.4'

loop_
_geom_angle_atom_site_label_1
_geom_angle_atom_site_label_2
_geom_angle_atom_site_label_3
_geom_angle
N2 N1 C2 112.59(12)
N2 N1 C3 113.82(12)
C2 N1 C3 116.41(12)
C1 N2 N1 119.23(12)
C1 N2 C21 120.61(12)
N1 N2 C21 115.71(12)
C1 N3 N4 121.78(12)
C1 N3 C31 120.45(12)
N4 N3 C31 114.35(12)
C2 N4 N3 115.45(13)
O1 C1 N3 124.11(14)
O1 C1 N2 123.62(14)
N3 C1 N2 112.26(13)
N4 C2 N1 121.10(14)
N4 C2 C41 122.74(14)
N1 C2 C41 116.10(13)
N1 C3 C11 112.54(13)
N1 C3 C4 108.97(13)
C11 C3 C4 114.65(14)
N1 C3 H3 106.7
C11 C3 H3 106.7
C4 C3 H3 106.7
C3 C4 H4A 109.5
C3 C4 H4B 109.5
H4A C4 H4B 109.5
C3 C4 H4C 109.5
H4A C4 H4C 109.5
H4B C4 H4C 109.5
C16 C11 C12 118.30(15)
C16 C11 C3 118.99(14)
C12 C11 C3 122.71(15)
C13 C12 C11 120.95(17)
C13 C12 H12 119.5
C11 C12 H12 119.5
C14 C13 C12 120.15(17)
C14 C13 H13 119.9
C12 C13 H13 119.9
C15 C14 C13 119.97(17)
C15 C14 H14 120.0
C13 C14 H14 120.0
C14 C15 C16 119.92(17)
C14 C15 H15 120.0
C16 C15 H15 120.0
C11 C16 C15 120.72(16)
C11 C16 H16 119.6
C15 C16 H16 119.6
C26 C21 C22 120.28(15)
C26 C21 N2 119.72(14)
C22 C21 N2 119.99(14)
C21 C22 C23 119.22(17)
C21 C22 H22 120.4
C23 C22 H22 120.4
C24 C23 C22 120.93(18)
C24 C23 H23 119.5
C22 C23 H23 119.5
C25 C24 C23 119.29(16)
C25 C24 H24 120.4
C23 C24 H24 120.4
C24 C25 C26 120.67(17)
C24 C25 H25 119.7
C26 C25 H25 119.7
C21 C26 C25 119.60(16)
C21 C26 H26 120.2
C25 C26 H26 120.2
C36 C31 C32 119.89(15)
C36 C31 N3 120.42(14)
C32 C31 N3 119.65(15)
C33 C32 C31 119.61(17)
C33 C32 H32 120.2
C31 C32 H32 120.2
C34 C33 C32 120.81(17)
C34 C33 H33 119.6
C32 C33 H33 119.6
C35 C34 C33 118.93(16)
C35 C34 H34 120.5
C33 C34 H34 120.5
C34 C35 C36 121.27(17)
C34 C35 H35 119.4
C36 C35 H35 119.4
C31 C36 C35 119.48(16)
C31 C36 H36 120.3
C35 C36 H36 120.3
C42 C41 C50 118.80(15)
C42 C41 C2 116.98(15)
C50 C41 C2 124.22(14)
C41 C42 C43 122.64(17)
C41 C42 H42 118.7
C43 C42 H42 118.7
C44 C43 C42 119.53(17)
C44 C43 H43 120.2
C42 C43 H43 120.2
C43 C44 C45 120.96(16)
C43 C44 H44 119.5
C45 C44 H44 119.5
C44 C45 C46 120.35(16)
C44 C45 C50 120.27(16)
C46 C45 C50 119.38(17)
C47 C46 C45 121.63(17)
C47 C46 H46 119.2
C45 C46 H46 119.2
C46 C47 C48 119.14(18)
C46 C47 H47 120.4
C48 C47 H47 120.4
C49 C48 C47 121.57(18)
C49 C48 H48 119.2
C47 C48 H48 119.2
C48 C49 C50 121.00(16)
C48 C49 H49 119.5
C50 C49 H49 119.5
C49 C50 C45 117.22(16)
C49 C50 C41 125.02(15)
C45 C50 C41 117.76(15)

loop_
_geom_bond_atom_site_label_1
_geom_bond_atom_site_label_2
_geom_bond_distance
O1 C1 1.2098(18)
N1 N2 1.4115(17)
N1 C2 1.418(2)
N1 C3 1.502(2)
N2 C1 1.392(2)
N2 C21 1.4401(19)
N3 C1 1.380(2)
N3 N4 1.4035(17)
N3 C31 1.4350(19)
N4 C2 1.284(2)
C2 C41 1.481(2)
C3 C11 1.513(2)
C3 C4 1.521(2)
C3 H3 0.9900
C4 H4A 0.9700
C4 H4B 0.9700
C4 H4C 0.9700
C11 C16 1.387(2)
C11 C12 1.392(2)
C12 C13 1.377(2)
C12 H12 0.9400
C13 C14 1.377(3)
C13 H13 0.9400
C14 C15 1.376(3)
C14 H14 0.9400
C15 C16 1.390(2)
C15 H15 0.9400
C16 H16 0.9400
C21 C26 1.384(2)
C21 C22 1.385(2)
C22 C23 1.385(2)
C22 H22 0.9400
C23 C24 1.384(3)
C23 H23 0.9400
C24 C25 1.374(3)
C24 H24 0.9400
C25 C26 1.388(2)
C25 H25 0.9400
C26 H26 0.9400
C31 C36 1.375(2)
C31 C32 1.385(2)
C32 C33 1.382(2)
C32 H32 0.9400
C33 C34 1.377(3)
C33 H33 0.9400
C34 C35 1.369(3)
C34 H34 0.9400
C35 C36 1.385(2)
C35 H35 0.9400
C36 H36 0.9400
C41 C42 1.378(2)
C41 C50 1.443(2)
C42 C43 1.403(2)
C42 H42 0.9400
C43 C44 1.356(3)
C43 H43 0.9400
C44 C45 1.411(3)
C44 H44 0.9400
C45 C46 1.418(3)
C45 C50 1.430(2)
C46 C47 1.357(3)
C46 H46 0.9400
C47 C48 1.398(3)
C47 H47 0.9400
C48 C49 1.369(2)
C48 H48 0.9400
C49 C50 1.421(2)
C49 H49 0.9400

loop_
_geom_torsion_atom_site_label_1
_geom_torsion_atom_site_label_2
_geom_torsion_atom_site_label_3
_geom_torsion_atom_site_label_4
_geom_torsion
C2 N1 N2 C1 -39.95(18)
C3 N1 N2 C1 95.32(16)
C2 N1 N2 C21 116.56(14)
C3 N1 N2 C21 -108.17(14)
C1 N3 N4 C2 -35.5(2)
C31 N3 N4 C2 165.33(13)
N4 N3 C1 O1 -155.29(15)
C31 N3 C1 O1 2.7(2)
N4 N3 C1 N2 23.7(2)
C31 N3 C1 N2 -178.34(13)
N1 N2 C1 O1 -166.21(15)
C21 N2 C1 O1 38.5(2)
N1 N2 C1 N3 14.77(19)
C21 N2 C1 N3 -140.56(14)
N3 N4 C2 N1 6.6(2)
N3 N4 C2 C41 -176.37(13)
N2 N1 C2 N4 28.52(19)
C3 N1 C2 N4 -105.52(16)
N2 N1 C2 C41 -148.68(12)
C3 N1 C2 C41 77.28(16)
N2 N1 C3 C11 -64.90(16)
C2 N1 C3 C11 68.59(17)
N2 N1 C3 C4 63.44(17)
C2 N1 C3 C4 -163.07(14)
N1 C3 C11 C16 -93.17(17)
C4 C3 C11 C16 141.53(16)
N1 C3 C11 C12 87.23(18)
C4 C3 C11 C12 -38.1(2)
C16 C11 C12 C13 0.0(2)
C3 C11 C12 C13 179.60(16)
C11 C12 C13 C14 -0.4(3)
C12 C13 C14 C15 0.5(3)
C13 C14 C15 C16 -0.3(3)
C12 C11 C16 C15 0.2(2)
C3 C11 C16 C15 -179.39(15)
C14 C15 C16 C11 -0.1(3)
C1 N2 C21 C26 125.32(16)
N1 N2 C21 C26 -30.8(2)
C1 N2 C21 C22 -54.1(2)
N1 N2 C21 C22 149.79(15)
C26 C21 C22 C23 -0.8(3)
N2 C21 C22 C23 178.61(16)
C21 C22 C23 C24 0.2(3)
C22 C23 C24 C25 0.4(3)
C23 C24 C25 C26 -0.4(3)
C22 C21 C26 C25 0.8(2)
N2 C21 C26 C25 -178.57(15)
C24 C25 C26 C21 -0.2(3)
C1 N3 C31 C36 -130.09(16)
N4 N3 C31 C36 29.4(2)
C1 N3 C31 C32 52.3(2)
N4 N3 C31 C32 -148.24(14)
C36 C31 C32 C33 1.0(3)
N3 C31 C32 C33 178.61(15)
C31 C32 C33 C34 -0.6(3)
C32 C33 C34 C35 0.0(3)
C33 C34 C35 C36 0.2(3)
C32 C31 C36 C35 -0.7(3)
N3 C31 C36 C35 -178.32(15)
C34 C35 C36 C31 0.1(3)
N4 C2 C41 C42 -162.95(15)
N1 C2 C41 C42 14.2(2)
N4 C2 C41 C50 17.0(2)
N1 C2 C41 C50 -165.85(13)
C50 C41 C42 C43 -0.1(2)
C2 C41 C42 C43 179.88(14)
C41 C42 C43 C44 -0.9(3)
C42 C43 C44 C45 0.2(3)
C43 C44 C45 C46 -178.32(17)
C43 C44 C45 C50 1.3(3)
C44 C45 C46 C47 -179.98(17)
C50 C45 C46 C47 0.4(3)
C45 C46 C47 C48 1.5(3)
C46 C47 C48 C49 -1.5(3)
C47 C48 C49 C50 -0.5(3)
C48 C49 C50 C45 2.4(2)
C48 C49 C50 C41 -177.36(15)
C44 C45 C50 C49 178.07(15)
C46 C45 C50 C49 -2.3(2)
C44 C45 C50 C41 -2.2(2)
C46 C45 C50 C41 177.44(14)
C42 C41 C50 C49 -178.70(15)
C2 C41 C50 C49 1.4(2)
C42 C41 C50 C45 1.6(2)
C2 C41 C50 C45 -178.39(14)
